data_7029690
loop_
_publ_author_name
'Ma, Jing'
'Zhao, Ke-Qing'
'Walton, Mark J.'
'Wright, Joseph A.'
'Frese, Josef W. A.'
'Elsegood, Mark R. J.'
'Xing, Qifeng'
'Sun, Wen-Hua'
'Redshaw, Carl'

_publ_section_title
;
 Vanadyl complexes bearing bi-dentate phenoxyimine ligands: synthesis,
 structural studies and ethylene polymerization capability.
;
_journal_issue 22
_journal_name_full 'Dalton transactions (Cambridge, England : 2003)'
_journal_page_first 8300
_journal_page_last 8310
_journal_paper_doi 10.1039/c4dt00021h
_journal_volume 43
_journal_year 2014
_chemical_formula_moiety 'C46 H60 N2 O5 V'
_chemical_formula_sum 'C46 H60 N2 O5 V'
_chemical_formula_weight 771.90
_chemical_name_systematic
;
 ?
;
_space_group_IT_number 14
_symmetry_cell_setting monoclinic
_symmetry_Int_Tables_number 14
_symmetry_space_group_name_Hall '-P 2yn'
_symmetry_space_group_name_H-M 'P 1 21/n 1'
_atom_sites_solution_hydrogens geom
_atom_sites_solution_primary direct
_atom_sites_solution_secondary difmap
_audit_creation_method SHELXL-97
_cell_angle_alpha 90.00
_cell_angle_beta 104.38(3)
_cell_angle_gamma 90.00
_cell_formula_units_Z 4
_cell_length_a 13.997(3)
_cell_length_b 18.580(4)
_cell_length_c 17.898(4)
_cell_measurement_reflns_used 25974
_cell_measurement_temperature 173(2)
_cell_measurement_theta_max 25.00
_cell_measurement_theta_min 1.61
_cell_volume 4508.8(18)
_computing_cell_refinement 'CrystalClear (Rigaku Inc., 2007)'
_computing_data_collection 'CrystalClear (Rigaku Inc., 2007)'
_computing_data_reduction 'CrystalClear (Rigaku Inc., 2007)'
_computing_molecular_graphics 'CAMERON (Watkin <i>et al</i>, 1993)'
_computing_publication_material 'SHELX97 (Sheldrick, 1997)'
_computing_structure_refinement 'SHELXL-97 (Sheldrick, 1997)'
_computing_structure_solution 'SHELXS-97 (Sheldrick, 1990)'
_diffrn_ambient_temperature 173(2)
_diffrn_measured_fraction_theta_full 0.997
_diffrn_measured_fraction_theta_max 0.997
_diffrn_measurement_device_type 'Saturn724+ CCD'
_diffrn_measurement_method '\w scans at fixed \c = 45\%'
_diffrn_radiation_monochromator graphite
_diffrn_radiation_source 'fine-focus sealed tube'
_diffrn_radiation_type MoK\a
_diffrn_radiation_wavelength 0.71073
_diffrn_reflns_av_R_equivalents 0.0619
_diffrn_reflns_av_unetI/netI 0.0601
_diffrn_reflns_limit_h_max 13
_diffrn_reflns_limit_h_min -16
_diffrn_reflns_limit_k_max 22
_diffrn_reflns_limit_k_min -22
_diffrn_reflns_limit_l_max 21
_diffrn_reflns_limit_l_min -19
_diffrn_reflns_number 25974
_diffrn_reflns_theta_full 25.00
_diffrn_reflns_theta_max 25.00
_diffrn_reflns_theta_min 1.61
_diffrn_standards_decay_% none
_diffrn_standards_interval_count none
_diffrn_standards_interval_time none
_diffrn_standards_number none
_exptl_absorpt_coefficient_mu 0.263
_exptl_absorpt_correction_T_max 1.0000
_exptl_absorpt_correction_T_min 0.5637
_exptl_absorpt_correction_type empirical
_exptl_absorpt_process_details 'SADABS (Sheldrick, 1996)'
_exptl_crystal_colour brown
_exptl_crystal_density_diffrn 1.137
_exptl_crystal_density_method 'not measured'
_exptl_crystal_description Plate
_exptl_crystal_F_000 1652
_exptl_crystal_size_max 0.501
_exptl_crystal_size_mid 0.464
_exptl_crystal_size_min 0.353
_refine_diff_density_max 0.882
_refine_diff_density_min -0.717
_refine_diff_density_rms 0.190
_refine_ls_extinction_method none
_refine_ls_goodness_of_fit_ref 1.222
_refine_ls_hydrogen_treatment constr
_refine_ls_matrix_type full
_refine_ls_number_parameters 532
_refine_ls_number_reflns 7916
_refine_ls_number_restraints 714
_refine_ls_restrained_S_all 1.227
_refine_ls_R_factor_gt 0.0857
_refine_ls_shift/su_max 0.000
_refine_ls_shift/su_mean 0.000
_refine_ls_structure_factor_coef Fsqd
_refine_ls_weighting_details 'calc w=1/[\s^2^(Fo^2^)+(0.1515P)^2^+3.4597P] where P=(Fo^2^+2Fc^2^)/3'
_refine_ls_weighting_scheme calc
_refine_ls_wR_factor_gt 0.2459
_refine_ls_wR_factor_ref 0.2769
_reflns_number_gt 6970
_reflns_number_total 7916
_reflns_threshold_expression >2sigma(I)
_cod_data_source_file c4dt00021h2.cif
_cod_data_source_block 4
_cod_depositor_comments 'Adding full bibliography for 7029687--7029699.cif.'
_cod_original_cell_volume 4508.7(18)
_cod_original_sg_symbol_H-M 'P 21/n'
_cod_database_code 7029690
_refine_ls_r_factor_ref 0.1043

loop_
_symmetry_equiv_pos_as_xyz
'x, y, z'
'-x+1/2, y+1/2, -z+1/2'
'-x, -y, -z'
'x-1/2, -y-1/2, z-1/2'

loop_
_atom_site_label
_atom_site_type_symbol
_atom_site_fract_x
_atom_site_fract_y
_atom_site_fract_z
_atom_site_U_iso_or_equiv
_atom_site_adp_type
_atom_site_occupancy
_atom_site_symmetry_multiplicity
_atom_site_calc_flag
_atom_site_refinement_flags
_atom_site_disorder_assembly
_atom_site_disorder_group
V1 V 0.72014(5) 0.05035(3) 0.72338(4) 0.0295(3) Uani 1 1 d U . .
O1 O 0.8263(2) 0.04443(16) 0.78291(18) 0.0415(7) Uani 1 1 d U . .
N2 N 0.7329(2) -0.05195(17) 0.67197(19) 0.0295(7) Uani 1 1 d U . .
O3 O 0.6095(2) 0.01236(15) 0.75462(16) 0.0356(7) Uani 1 1 d U . .
O2 O 0.70758(19) 0.09452(14) 0.62413(16) 0.0315(6) Uani 1 1 d U . .
O4 O 0.5335(3) 0.22647(19) 0.7989(2) 0.0535(9) Uani 1 1 d U . .
O5 O 0.6872(2) -0.11940(16) 0.52793(17) 0.0387(7) Uani 1 1 d U . .
N1 N 0.6894(2) 0.15406(18) 0.76382(19) 0.0324(7) Uani 1 1 d U . .
C25 C 0.9010(3) -0.0361(2) 0.6579(3) 0.0356(9) Uani 1 1 d U . .
H25 H 0.9170 -0.0138 0.7072 0.043 Uiso 1 1 calc R . .
C15 C 0.6141(3) -0.1148(2) 0.7312(2) 0.0311(8) Uani 1 1 d U . .
C26 C 0.9726(3) -0.0425(2) 0.6163(3) 0.0407(10) Uani 1 1 d U . .
H26 H 1.0374 -0.0248 0.6372 0.049 Uiso 1 1 calc R . .
C33 C 0.6108(3) 0.0559(2) 0.4601(3) 0.0420(10) Uani 1 1 d U . .
H33A H 0.6166 0.0169 0.4245 0.063 Uiso 1 1 calc R . .
H33B H 0.5451 0.0776 0.4438 0.063 Uiso 1 1 calc R . .
H33C H 0.6206 0.0365 0.5123 0.063 Uiso 1 1 calc R . .
C28 C 0.8562(3) -0.1018(2) 0.5147(3) 0.0373(9) Uani 1 1 d U . .
H28 H 0.8420 -0.1251 0.4659 0.045 Uiso 1 1 calc R . .
C14 C 0.5761(3) -0.0542(2) 0.7618(2) 0.0301(8) Uani 1 1 d U . .
C29 C 0.7819(3) -0.0957(2) 0.5548(2) 0.0338(9) Uani 1 1 d U . .
C27 C 0.9487(3) -0.0744(2) 0.5450(3) 0.0409(10) Uani 1 1 d U . .
H27 H 0.9971 -0.0777 0.5162 0.049 Uiso 1 1 calc R . .
C17 C 0.5182(3) -0.1971(2) 0.7894(2) 0.0293(8) Uani 1 1 d U . .
C24 C 0.8058(3) -0.0623(2) 0.6274(2) 0.0311(8) Uani 1 1 d U . .
C32 C 0.7937(3) 0.0811(2) 0.4815(3) 0.0376(10) Uani 1 1 d U . .
H32A H 0.8087 0.0649 0.5352 0.056 Uiso 1 1 calc R . .
H32B H 0.8420 0.1174 0.4755 0.056 Uiso 1 1 calc R . .
H32C H 0.7968 0.0400 0.4478 0.056 Uiso 1 1 calc R . .
C40 C 0.6732(3) 0.2910(2) 0.6145(2) 0.0331(9) Uani 1 1 d U . .
H40 H 0.6698 0.3297 0.6485 0.040 Uiso 1 1 calc R . .
C41 C 0.6668(3) 0.3060(2) 0.5386(2) 0.0380(9) Uani 1 1 d U A .
C34 C 0.6733(4) 0.1406(3) 0.3757(2) 0.0438(11) Uani 1 1 d U . .
H34A H 0.6736 0.0996 0.3414 0.066 Uiso 1 1 calc R . .
H34B H 0.7261 0.1741 0.3722 0.066 Uiso 1 1 calc R . .
H34C H 0.6095 0.1653 0.3602 0.066 Uiso 1 1 calc R . .
C30 C 0.6601(3) -0.1471(3) 0.4501(3) 0.0439(10) Uani 1 1 d U . .
H30A H 0.6969 -0.1920 0.4467 0.053 Uiso 1 1 calc R . .
H30B H 0.6760 -0.1115 0.4139 0.053 Uiso 1 1 calc R . .
C38 C 0.6845(3) 0.2207(2) 0.6441(2) 0.0315(8) Uani 1 1 d U . .
C13 C 0.4984(3) -0.0651(2) 0.8002(2) 0.0337(9) Uani 1 1 d U . .
C23 C 0.6866(3) -0.1098(2) 0.6864(2) 0.0293(8) Uani 1 1 d U . .
H23 H 0.7027 -0.1535 0.6648 0.035 Uiso 1 1 calc R . .
C35 C 0.6899(3) 0.1137(2) 0.4593(2) 0.0323(8) Uani 1 1 d U . .
C16 C 0.5852(3) -0.1853(2) 0.7460(2) 0.0293(8) Uani 1 1 d U . .
H16 H 0.6126 -0.2253 0.7255 0.035 Uiso 1 1 calc R . .
C37 C 0.6932(3) 0.1612(2) 0.5961(2) 0.0290(8) Uani 1 1 d U . .
C42 C 0.6718(3) 0.2463(2) 0.4913(2) 0.0355(9) Uani 1 1 d U . .
H42 H 0.6659 0.2553 0.4381 0.043 Uiso 1 1 calc R . .
C36 C 0.6846(3) 0.1753(2) 0.5160(2) 0.0292(8) Uani 1 1 d U . .
C39 C 0.6840(3) 0.2129(2) 0.7239(2) 0.0333(9) Uani 1 1 d U . .
H39 H 0.6790 0.2563 0.7508 0.040 Uiso 1 1 calc R . .
C9 C 0.4096(4) 0.0540(3) 0.7636(3) 0.0541(13) Uani 1 1 d U . .
H9A H 0.4665 0.0738 0.7478 0.081 Uiso 1 1 calc R . .
H9B H 0.3747 0.0930 0.7826 0.081 Uiso 1 1 calc R . .
H9C H 0.3650 0.0308 0.7193 0.081 Uiso 1 1 calc R . .
C22 C 0.3782(3) -0.2834(3) 0.7895(3) 0.0463(11) Uani 1 1 d U . .
H22A H 0.3461 -0.2452 0.8122 0.069 Uiso 1 1 calc R . .
H22B H 0.3616 -0.3303 0.8077 0.069 Uiso 1 1 calc R . .
H22C H 0.3553 -0.2813 0.7331 0.069 Uiso 1 1 calc R . .
C20 C 0.5391(3) -0.3327(2) 0.7779(3) 0.0463(11) Uani 1 1 d U . .
H20A H 0.5198 -0.3286 0.7216 0.069 Uiso 1 1 calc R . .
H20B H 0.5181 -0.3795 0.7934 0.069 Uiso 1 1 calc R . .
H20C H 0.6110 -0.3285 0.7960 0.069 Uiso 1 1 calc R . .
C18 C 0.4754(3) -0.1362(2) 0.8139(2) 0.0327(9) Uani 1 1 d U . .
H18 H 0.4269 -0.1438 0.8420 0.039 Uiso 1 1 calc R . .
C19 C 0.4903(3) -0.2727(2) 0.8134(3) 0.0362(9) Uani 1 1 d U . .
C5 C 0.6056(4) 0.2025(2) 0.8603(3) 0.0462(11) Uani 1 1 d U . .
C6 C 0.6850(4) 0.1650(2) 0.8437(2) 0.0415(10) Uani 1 1 d U . .
C12 C 0.4453(4) -0.0017(2) 0.8281(3) 0.0457(10) Uani 1 1 d U . .
C7 C 0.7600(4) 0.1377(3) 0.9026(3) 0.0491(11) Uani 1 1 d U . .
H7 H 0.8132 0.1120 0.8909 0.059 Uiso 1 1 calc R . .
C21 C 0.5258(4) -0.2778(3) 0.9017(3) 0.0497(12) Uani 1 1 d U . .
H21A H 0.5976 -0.2721 0.9173 0.075 Uiso 1 1 calc R . .
H21B H 0.5077 -0.3249 0.9188 0.075 Uiso 1 1 calc R . .
H21C H 0.4946 -0.2398 0.9253 0.075 Uiso 1 1 calc R . .
C49 C 0.6563(5) 0.3828(3) 0.5070(3) 0.0585(12) Uani 1 1 d U . .
C11 C 0.3531(4) -0.0269(3) 0.8544(4) 0.0639(14) Uani 1 1 d U . .
H11A H 0.3105 -0.0555 0.8134 0.096 Uiso 1 1 calc R . .
H11B H 0.3167 0.0151 0.8655 0.096 Uiso 1 1 calc R . .
H11C H 0.3740 -0.0564 0.9011 0.096 Uiso 1 1 calc R . .
C31 C 0.5523(4) -0.1617(3) 0.4303(3) 0.0594(14) Uani 1 1 d U . .
H31A H 0.5309 -0.1774 0.3765 0.089 Uiso 1 1 calc R . .
H31B H 0.5169 -0.1177 0.4372 0.089 Uiso 1 1 calc R . .
H31C H 0.5380 -0.1995 0.4641 0.089 Uiso 1 1 calc R . .
C8 C 0.7569(5) 0.1481(3) 0.9801(3) 0.0639(14) Uani 1 1 d U . .
H8 H 0.8082 0.1302 1.0211 0.077 Uiso 1 1 calc R . .
C10 C 0.5174(5) 0.0339(3) 0.8980(3) 0.0592(14) Uani 1 1 d U . .
H10A H 0.5307 0.0005 0.9418 0.089 Uiso 1 1 calc R . .
H10B H 0.4879 0.0781 0.9121 0.089 Uiso 1 1 calc R . .
H10C H 0.5793 0.0455 0.8845 0.089 Uiso 1 1 calc R . .
C2 C 0.4526(4) 0.2682(3) 0.8143(4) 0.0678(15) Uani 1 1 d U . .
H2A H 0.4784 0.3093 0.8486 0.081 Uiso 1 1 calc R . .
H2B H 0.4118 0.2378 0.8397 0.081 Uiso 1 1 calc R . .
C1 C 0.3916(5) 0.2950(4) 0.7372(4) 0.087(2) Uani 1 1 d U . .
H1A H 0.3742 0.2544 0.7015 0.131 Uiso 1 1 calc R . .
H1B H 0.4299 0.3302 0.7160 0.131 Uiso 1 1 calc R . .
H1C H 0.3313 0.3178 0.7442 0.131 Uiso 1 1 calc R . .
C3 C 0.6038(5) 0.2126(3) 0.9373(3) 0.0584(13) Uani 1 1 d U . .
H3 H 0.5513 0.2385 0.9498 0.070 Uiso 1 1 calc R . .
C4 C 0.6789(5) 0.1845(3) 0.9952(3) 0.0628(14) Uani 1 1 d U . .
H4 H 0.6762 0.1907 1.0473 0.075 Uiso 1 1 calc R . .
C45 C 0.6216(14) 0.3922(8) 0.4244(8) 0.082(3) Uani 0.464(7) 1 d PU A 1
H45A H 0.6001 0.4420 0.4131 0.123 Uiso 0.464(7) 1 calc PR A 1
H45B H 0.5661 0.3596 0.4045 0.123 Uiso 0.464(7) 1 calc PR A 1
H45C H 0.6751 0.3812 0.3998 0.123 Uiso 0.464(7) 1 calc PR A 1
C43 C 0.7647(12) 0.4178(8) 0.5312(10) 0.086(3) Uani 0.464(7) 1 d PU A 1
H43A H 0.8048 0.3985 0.4981 0.128 Uiso 0.464(7) 1 calc PR A 1
H43B H 0.7957 0.4059 0.5852 0.128 Uiso 0.464(7) 1 calc PR A 1
H43C H 0.7595 0.4702 0.5252 0.128 Uiso 0.464(7) 1 calc PR A 1
C47 C 0.5845(13) 0.4300(8) 0.5401(10) 0.079(3) Uani 0.464(7) 1 d PU A 1
H47A H 0.5759 0.4768 0.5140 0.119 Uiso 0.464(7) 1 calc PR A 1
H47B H 0.6120 0.4372 0.5955 0.119 Uiso 0.464(7) 1 calc PR A 1
H47C H 0.5205 0.4058 0.5316 0.119 Uiso 0.464(7) 1 calc PR A 1
C48 C 0.6597(10) 0.4379(5) 0.5685(7) 0.063(3) Uani 0.536(7) 1 d PU A 2
H48A H 0.6444 0.4854 0.5447 0.095 Uiso 0.536(7) 1 calc PR A 2
H48B H 0.7257 0.4387 0.6035 0.095 Uiso 0.536(7) 1 calc PR A 2
H48C H 0.6110 0.4257 0.5975 0.095 Uiso 0.536(7) 1 calc PR A 2
C46 C 0.5416(11) 0.3845(7) 0.4551(8) 0.084(3) Uani 0.536(7) 1 d PU A 2
H46A H 0.5294 0.4296 0.4259 0.125 Uiso 0.536(7) 1 calc PR A 2
H46B H 0.4968 0.3812 0.4893 0.125 Uiso 0.536(7) 1 calc PR A 2
H46C H 0.5301 0.3437 0.4193 0.125 Uiso 0.536(7) 1 calc PR A 2
C44 C 0.7101(12) 0.3935(7) 0.4480(8) 0.083(3) Uani 0.536(7) 1 d PU A 2
H44A H 0.6947 0.3542 0.4103 0.125 Uiso 0.536(7) 1 calc PR A 2
H44B H 0.7811 0.3939 0.4720 0.125 Uiso 0.536(7) 1 calc PR A 2
H44C H 0.6907 0.4395 0.4219 0.125 Uiso 0.536(7) 1 calc PR A 2

loop_
_atom_site_aniso_label
_atom_site_aniso_U_11
_atom_site_aniso_U_22
_atom_site_aniso_U_33
_atom_site_aniso_U_23
_atom_site_aniso_U_13
_atom_site_aniso_U_12
V1 0.0337(4) 0.0263(4) 0.0306(4) 0.0008(3) 0.0121(3) -0.0023(3)
O1 0.0446(17) 0.0402(17) 0.0400(17) -0.0013(13) 0.0114(13) 0.0005(13)
N2 0.0325(16) 0.0288(17) 0.0297(17) 0.0026(13) 0.0124(13) 0.0014(13)
O3 0.0426(15) 0.0285(15) 0.0420(16) -0.0008(12) 0.0222(13) -0.0020(12)
O2 0.0353(14) 0.0259(14) 0.0342(15) -0.0001(11) 0.0101(12) 0.0015(11)
O4 0.0575(19) 0.0511(19) 0.062(2) -0.0116(16) 0.0328(17) -0.0012(15)
O5 0.0336(14) 0.0453(17) 0.0403(16) -0.0043(13) 0.0148(12) -0.0051(12)
N1 0.0388(17) 0.0286(17) 0.0324(17) -0.0049(14) 0.0140(14) -0.0046(14)
C25 0.0291(18) 0.031(2) 0.047(2) 0.0002(18) 0.0111(17) -0.0001(16)
C15 0.0353(18) 0.0289(19) 0.0307(19) 0.0016(15) 0.0111(16) 0.0015(15)
C26 0.0295(19) 0.037(2) 0.057(3) -0.0022(19) 0.0139(18) 0.0004(17)
C33 0.043(2) 0.043(2) 0.040(2) -0.0097(19) 0.0080(19) -0.0007(19)
C28 0.042(2) 0.032(2) 0.044(2) 0.0009(18) 0.0220(18) 0.0041(17)
C14 0.0337(18) 0.0284(19) 0.0295(19) 0.0012(15) 0.0103(15) -0.0002(15)
C29 0.0335(19) 0.0296(19) 0.042(2) 0.0025(17) 0.0166(17) 0.0000(16)
C27 0.037(2) 0.035(2) 0.058(3) 0.005(2) 0.0239(19) 0.0071(17)
C17 0.0268(17) 0.0316(19) 0.0294(19) 0.0026(16) 0.0068(15) -0.0011(15)
C24 0.0311(18) 0.0270(18) 0.039(2) 0.0025(16) 0.0166(16) 0.0024(15)
C32 0.040(2) 0.036(2) 0.040(2) 0.0032(18) 0.0148(18) 0.0080(18)
C40 0.0362(19) 0.0264(19) 0.038(2) -0.0021(16) 0.0106(17) -0.0011(16)
C41 0.044(2) 0.032(2) 0.037(2) -0.0005(17) 0.0081(17) 0.0017(17)
C34 0.059(3) 0.041(2) 0.032(2) -0.0012(18) 0.0122(19) 0.011(2)
C30 0.044(2) 0.046(2) 0.045(2) -0.010(2) 0.0159(19) -0.0067(19)
C38 0.0295(18) 0.0292(19) 0.037(2) -0.0015(16) 0.0096(16) -0.0046(15)
C13 0.0384(19) 0.0297(19) 0.037(2) -0.0012(16) 0.0167(17) 0.0003(16)
C23 0.0336(18) 0.0237(18) 0.033(2) -0.0006(15) 0.0122(16) -0.0008(15)
C35 0.0351(19) 0.0320(19) 0.0301(19) -0.0010(16) 0.0084(16) 0.0037(16)
C16 0.0311(18) 0.0258(18) 0.0317(19) -0.0002(15) 0.0094(15) 0.0027(15)
C37 0.0262(17) 0.0249(18) 0.035(2) 0.0014(15) 0.0063(15) -0.0034(14)
C42 0.040(2) 0.031(2) 0.036(2) 0.0039(17) 0.0096(17) 0.0014(17)
C36 0.0272(17) 0.0297(19) 0.0310(19) -0.0008(15) 0.0081(15) 0.0023(15)
C39 0.0348(19) 0.029(2) 0.039(2) -0.0078(17) 0.0140(17) -0.0058(16)
C9 0.058(3) 0.038(3) 0.074(3) 0.005(2) 0.031(3) 0.008(2)
C22 0.040(2) 0.038(2) 0.064(3) 0.011(2) 0.017(2) -0.0046(19)
C20 0.048(2) 0.031(2) 0.066(3) 0.004(2) 0.024(2) -0.0013(18)
C18 0.0357(19) 0.034(2) 0.031(2) 0.0013(16) 0.0134(16) -0.0013(16)
C19 0.0353(19) 0.031(2) 0.046(2) 0.0074(17) 0.0171(17) 0.0036(16)
C5 0.066(3) 0.034(2) 0.047(2) -0.0088(19) 0.030(2) -0.010(2)
C6 0.064(2) 0.030(2) 0.035(2) -0.0061(17) 0.0214(19) -0.0131(19)
C12 0.056(2) 0.035(2) 0.059(2) -0.0043(19) 0.038(2) -0.0025(19)
C7 0.078(3) 0.038(2) 0.033(2) -0.0014(19) 0.017(2) -0.006(2)
C21 0.059(3) 0.044(2) 0.049(3) 0.020(2) 0.020(2) 0.000(2)
C49 0.088(3) 0.035(2) 0.051(2) 0.008(2) 0.015(2) 0.008(2)
C11 0.073(3) 0.044(3) 0.095(4) -0.003(3) 0.057(3) 0.001(2)
C31 0.048(3) 0.067(3) 0.065(3) -0.022(3) 0.016(2) -0.009(2)
C8 0.098(4) 0.052(3) 0.041(3) -0.004(2) 0.016(3) -0.007(3)
C10 0.089(3) 0.045(3) 0.057(3) -0.012(2) 0.045(3) -0.010(3)
C2 0.066(3) 0.059(3) 0.090(4) -0.025(3) 0.041(3) -0.002(3)
C1 0.067(3) 0.089(4) 0.109(5) -0.026(4) 0.027(3) 0.015(3)
C3 0.091(3) 0.040(2) 0.056(3) -0.011(2) 0.041(3) -0.013(2)
C4 0.106(4) 0.048(3) 0.043(3) -0.015(2) 0.036(3) -0.019(3)
C45 0.105(5) 0.055(4) 0.075(5) 0.015(4) 0.000(5) 0.009(5)
C43 0.092(6) 0.059(5) 0.098(6) 0.032(5) 0.009(5) -0.017(5)
C47 0.096(6) 0.058(5) 0.084(6) 0.011(5) 0.023(5) 0.011(5)
C48 0.095(5) 0.030(4) 0.060(5) 0.001(4) 0.013(4) -0.001(4)
C46 0.103(6) 0.060(5) 0.076(5) 0.014(4) -0.002(5) 0.017(5)
C44 0.103(5) 0.057(4) 0.093(5) 0.019(4) 0.031(4) -0.001(4)

loop_
_atom_type_symbol
_atom_type_description
_atom_type_scat_dispersion_real
_atom_type_scat_dispersion_imag
_atom_type_scat_source
C C 0.0033 0.0016 'International Tables Vol C Tables 4.2.6.8 and 6.1.1.4'
H H 0.0000 0.0000 'International Tables Vol C Tables 4.2.6.8 and 6.1.1.4'
N N 0.0061 0.0033 'International Tables Vol C Tables 4.2.6.8 and 6.1.1.4'
O O 0.0106 0.0060 'International Tables Vol C Tables 4.2.6.8 and 6.1.1.4'
V V 0.3005 0.5294 'International Tables Vol C Tables 4.2.6.8 and 6.1.1.4'

loop_
_geom_angle_atom_site_label_1
_geom_angle_atom_site_label_2
_geom_angle_atom_site_label_3
_geom_angle
O1 V1 O3 117.76(15)
O1 V1 O2 119.99(14)
O3 V1 O2 122.24(13)
O1 V1 N2 93.58(14)
O3 V1 N2 87.58(12)
O2 V1 N2 88.87(12)
O1 V1 N1 93.90(14)
O3 V1 N1 89.31(12)
O2 V1 N1 87.03(12)
N2 V1 N1 172.50(13)
C23 N2 C24 116.5(3)
C23 N2 V1 123.0(3)
C24 N2 V1 119.9(2)
C14 O3 V1 134.2(3)
C37 O2 V1 135.6(3)
C5 O4 C2 118.4(4)
C29 O5 C30 117.0(3)
C39 N1 C6 114.2(3)
C39 N1 V1 124.2(3)
C6 N1 V1 121.2(3)
C26 C25 C24 120.3(4)
C26 C25 H25 119.8
C24 C25 H25 119.8
C14 C15 C16 120.9(4)
C14 C15 C23 123.3(4)
C16 C15 C23 115.8(3)
C27 C26 C25 119.5(4)
C27 C26 H26 120.2
C25 C26 H26 120.2
C35 C33 H33A 109.5
C35 C33 H33B 109.5
H33A C33 H33B 109.5
C35 C33 H33C 109.5
H33A C33 H33C 109.5
H33B C33 H33C 109.5
C27 C28 C29 120.8(4)
C27 C28 H28 119.6
C29 C28 H28 119.6
O3 C14 C15 121.6(3)
O3 C14 C13 120.0(3)
C15 C14 C13 118.4(3)
O5 C29 C24 117.1(3)
O5 C29 C28 124.7(4)
C24 C29 C28 118.1(4)
C26 C27 C28 121.1(4)
C26 C27 H27 119.4
C28 C27 H27 119.4
C16 C17 C18 116.9(4)
C16 C17 C19 123.8(4)
C18 C17 C19 119.3(3)
C25 C24 C29 120.1(4)
C25 C24 N2 118.1(4)
C29 C24 N2 121.8(3)
C35 C32 H32A 109.5
C35 C32 H32B 109.5
H32A C32 H32B 109.5
C35 C32 H32C 109.5
H32A C32 H32C 109.5
H32B C32 H32C 109.5
C41 C40 C38 122.5(4)
C41 C40 H40 118.8
C38 C40 H40 118.8
C40 C41 C42 115.8(4)
C40 C41 C49 122.3(4)
C42 C41 C49 121.9(4)
C35 C34 H34A 109.5
C35 C34 H34B 109.5
H34A C34 H34B 109.5
C35 C34 H34C 109.5
H34A C34 H34C 109.5
H34B C34 H34C 109.5
O5 C30 C31 107.7(4)
O5 C30 H30A 110.2
C31 C30 H30A 110.2
O5 C30 H30B 110.2
C31 C30 H30B 110.2
H30A C30 H30B 108.5
C40 C38 C37 120.9(4)
C40 C38 C39 116.1(4)
C37 C38 C39 123.0(4)
C18 C13 C14 116.9(4)
C18 C13 C12 121.0(4)
C14 C13 C12 122.0(4)
N2 C23 C15 127.6(4)
N2 C23 H23 116.2
C15 C23 H23 116.2
C32 C35 C34 106.5(3)
C32 C35 C36 108.7(3)
C34 C35 C36 112.2(3)
C32 C35 C33 110.9(3)
C34 C35 C33 107.4(4)
C36 C35 C33 111.0(3)
C17 C16 C15 121.3(4)
C17 C16 H16 119.4
C15 C16 H16 119.4
O2 C37 C38 121.5(4)
O2 C37 C36 120.9(3)
C38 C37 C36 117.6(3)
C36 C42 C41 125.5(4)
C36 C42 H42 117.3
C41 C42 H42 117.3
C42 C36 C37 117.6(4)
C42 C36 C35 121.3(4)
C37 C36 C35 121.1(3)
N1 C39 C38 128.1(4)
N1 C39 H39 116.0
C38 C39 H39 116.0
C12 C9 H9A 109.5
C12 C9 H9B 109.5
H9A C9 H9B 109.5
C12 C9 H9C 109.5
H9A C9 H9C 109.5
H9B C9 H9C 109.5
C19 C22 H22A 109.5
C19 C22 H22B 109.5
H22A C22 H22B 109.5
C19 C22 H22C 109.5
H22A C22 H22C 109.5
H22B C22 H22C 109.5
C19 C20 H20A 109.5
C19 C20 H20B 109.5
H20A C20 H20B 109.5
C19 C20 H20C 109.5
H20A C20 H20C 109.5
H20B C20 H20C 109.5
C13 C18 C17 125.0(4)
C13 C18 H18 117.5
C17 C18 H18 117.5
C20 C19 C22 108.8(4)
C20 C19 C21 108.6(4)
C22 C19 C21 109.0(4)
C20 C19 C17 112.2(3)
C22 C19 C17 110.6(3)
C21 C19 C17 107.6(4)
O4 C5 C3 123.9(5)
O4 C5 C6 117.1(4)
C3 C5 C6 119.0(5)
C7 C6 C5 120.6(4)
C7 C6 N1 119.1(4)
C5 C6 N1 120.3(4)
C9 C12 C13 111.3(4)
C9 C12 C10 110.2(4)
C13 C12 C10 108.6(4)
C9 C12 C11 107.0(4)
C13 C12 C11 111.8(4)
C10 C12 C11 108.0(4)
C6 C7 C8 119.7(5)
C6 C7 H7 120.2
C8 C7 H7 120.2
C19 C21 H21A 109.5
C19 C21 H21B 109.5
H21A C21 H21B 109.5
C19 C21 H21C 109.5
H21A C21 H21C 109.5
H21B C21 H21C 109.5
C45 C49 C44 49.1(9)
C45 C49 C48 127.6(8)
C44 C49 C48 120.9(8)
C45 C49 C41 117.9(7)
C44 C49 C41 112.1(6)
C48 C49 C41 112.6(6)
C45 C49 C47 103.7(10)
C44 C49 C47 134.3(8)
C41 C49 C47 113.3(7)
C45 C49 C43 106.4(10)
C44 C49 C43 61.2(9)
C48 C49 C43 70.7(9)
C41 C49 C43 106.3(6)
C47 C49 C43 108.9(10)
C45 C49 C46 52.2(8)
C44 C49 C46 101.3(9)
C48 C49 C46 104.5(8)
C41 C49 C46 102.5(6)
C47 C49 C46 64.7(9)
C43 C49 C46 150.3(8)
C12 C11 H11A 109.5
C12 C11 H11B 109.5
H11A C11 H11B 109.5
C12 C11 H11C 109.5
H11A C11 H11C 109.5
H11B C11 H11C 109.5
C30 C31 H31A 109.5
C30 C31 H31B 109.5
H31A C31 H31B 109.5
C30 C31 H31C 109.5
H31A C31 H31C 109.5
H31B C31 H31C 109.5
C4 C8 C7 118.9(6)
C4 C8 H8 120.6
C7 C8 H8 120.6
C12 C10 H10A 109.5
C12 C10 H10B 109.5
H10A C10 H10B 109.5
C12 C10 H10C 109.5
H10A C10 H10C 109.5
H10B C10 H10C 109.5
O4 C2 C1 107.0(5)
O4 C2 H2A 110.3
C1 C2 H2A 110.3
O4 C2 H2B 110.3
C1 C2 H2B 110.3
H2A C2 H2B 108.6
C2 C1 H1A 109.5
C2 C1 H1B 109.5
H1A C1 H1B 109.5
C2 C1 H1C 109.5
H1A C1 H1C 109.5
H1B C1 H1C 109.5
C4 C3 C5 119.5(5)
C4 C3 H3 120.3
C5 C3 H3 120.3
C8 C4 C3 122.3(5)
C8 C4 H4 118.8
C3 C4 H4 118.8
C49 C45 H45A 109.5
C49 C45 H45B 109.5
C49 C45 H45C 109.5
C49 C43 H43A 109.5
C49 C43 H43B 109.5
C49 C43 H43C 109.5
C49 C47 H47A 109.5
C49 C47 H47B 109.5
C49 C47 H47C 109.5
C49 C48 H48A 109.5
C49 C48 H48B 109.5
H48A C48 H48B 109.5
C49 C48 H48C 109.5
H48A C48 H48C 109.5
H48B C48 H48C 109.5
C49 C46 H46A 109.5
C49 C46 H46B 109.5
H46A C46 H46B 109.5
C49 C46 H46C 109.5
H46A C46 H46C 109.5
H46B C46 H46C 109.5
C49 C44 H44A 109.5
C49 C44 H44B 109.5
H44A C44 H44B 109.5
C49 C44 H44C 109.5
H44A C44 H44C 109.5
H44B C44 H44C 109.5

loop_
_geom_bond_atom_site_label_1
_geom_bond_atom_site_label_2
_geom_bond_distance
V1 O1 1.603(3)
V1 O3 1.908(3)
V1 O2 1.925(3)
V1 N2 2.138(3)
V1 N1 2.139(3)
N2 C23 1.313(5)
N2 C24 1.455(5)
O3 C14 1.340(5)
O2 C37 1.333(5)
O4 C5 1.368(6)
O4 C2 1.454(6)
O5 C29 1.365(5)
O5 C30 1.444(5)
N1 C39 1.298(5)
N1 C6 1.459(5)
C25 C26 1.394(6)
C25 C24 1.396(6)
C25 H25 0.9500
C15 C14 1.412(6)
C15 C16 1.416(6)
C15 C23 1.445(5)
C26 C27 1.370(7)
C26 H26 0.9500
C33 C35 1.545(6)
C33 H33A 0.9800
C33 H33B 0.9800
C33 H33C 0.9800
C28 C27 1.372(6)
C28 C29 1.408(6)
C28 H28 0.9500
C14 C13 1.437(6)
C29 C24 1.404(6)
C27 H27 0.9500
C17 C16 1.377(5)
C17 C18 1.401(6)
C17 C19 1.546(5)
C32 C35 1.533(6)
C32 H32A 0.9800
C32 H32B 0.9800
C32 H32C 0.9800
C40 C41 1.368(6)
C40 C38 1.405(6)
C40 H40 0.9500
C41 C42 1.407(6)
C41 C49 1.528(6)
C34 C35 1.540(6)
C34 H34A 0.9800
C34 H34B 0.9800
C34 H34C 0.9800
C30 C31 1.486(6)
C30 H30A 0.9900
C30 H30B 0.9900
C38 C37 1.423(6)
C38 C39 1.438(6)
C13 C18 1.395(6)
C13 C12 1.542(6)
C23 H23 0.9500
C35 C36 1.543(6)
C16 H16 0.9500
C37 C36 1.433(5)
C42 C36 1.388(6)
C42 H42 0.9500
C39 H39 0.9500
C9 C12 1.538(7)
C9 H9A 0.9800
C9 H9B 0.9800
C9 H9C 0.9800
C22 C19 1.533(6)
C22 H22A 0.9800
C22 H22B 0.9800
C22 H22C 0.9800
C20 C19 1.526(6)
C20 H20A 0.9800
C20 H20B 0.9800
C20 H20C 0.9800
C18 H18 0.9500
C19 C21 1.537(6)
C5 C3 1.398(7)
C5 C6 1.405(7)
C6 C7 1.387(7)
C12 C10 1.547(8)
C12 C11 1.552(7)
C7 C8 1.412(7)
C7 H7 0.9500
C21 H21A 0.9800
C21 H21B 0.9800
C21 H21C 0.9800
C49 C45 1.446(15)
C49 C44 1.454(14)
C49 C48 1.496(12)
C49 C47 1.559(16)
C49 C43 1.607(16)
C49 C46 1.644(15)
C11 H11A 0.9800
C11 H11B 0.9800
C11 H11C 0.9800
C31 H31A 0.9800
C31 H31B 0.9800
C31 H31C 0.9800
C8 C4 1.366(9)
C8 H8 0.9500
C10 H10A 0.9800
C10 H10B 0.9800
C10 H10C 0.9800
C2 C1 1.515(9)
C2 H2A 0.9900
C2 H2B 0.9900
C1 H1A 0.9800
C1 H1B 0.9800
C1 H1C 0.9800
C3 C4 1.382(9)
C3 H3 0.9500
C4 H4 0.9500
C45 H45A 0.9800
C45 H45B 0.9800
C45 H45C 0.9800
C43 H43A 0.9800
C43 H43B 0.9800
C43 H43C 0.9800
C47 H47A 0.9800
C47 H47B 0.9800
C47 H47C 0.9800
C48 H48A 0.9800
C48 H48B 0.9800
C48 H48C 0.9800
C46 H46A 0.9800
C46 H46B 0.9800
C46 H46C 0.9800
C44 H44A 0.9800
C44 H44B 0.9800
C44 H44C 0.9800

loop_
_geom_torsion_atom_site_label_1
_geom_torsion_atom_site_label_2
_geom_torsion_atom_site_label_3
_geom_torsion_atom_site_label_4
_geom_torsion
O1 V1 N2 C23 103.9(3)
O3 V1 N2 C23 -13.8(3)
O2 V1 N2 C23 -136.2(3)
O1 V1 N2 C24 -67.1(3)
O3 V1 N2 C24 175.2(3)
O2 V1 N2 C24 52.9(3)
O1 V1 O3 C14 -75.0(4)
O2 V1 O3 C14 104.9(4)
N2 V1 O3 C14 17.8(4)
N1 V1 O3 C14 -169.0(4)
O1 V1 O2 C37 -88.6(4)
O3 V1 O2 C37 91.5(3)
N2 V1 O2 C37 177.9(3)
N1 V1 O2 C37 4.2(3)
O1 V1 N1 C39 111.6(3)
O3 V1 N1 C39 -130.7(3)
O2 V1 N1 C39 -8.3(3)
O1 V1 N1 C6 -60.6(3)
O3 V1 N1 C6 57.2(3)
O2 V1 N1 C6 179.5(3)
C24 C25 C26 C27 0.3(7)
V1 O3 C14 C15 -12.2(6)
V1 O3 C14 C13 169.0(3)
C16 C15 C14 O3 173.6(4)
C23 C15 C14 O3 -3.8(6)
C16 C15 C14 C13 -7.7(6)
C23 C15 C14 C13 175.0(4)
C30 O5 C29 C24 174.0(4)
C30 O5 C29 C28 -5.4(6)
C27 C28 C29 O5 178.0(4)
C27 C28 C29 C24 -1.4(6)
C25 C26 C27 C28 -1.5(7)
C29 C28 C27 C26 2.1(7)
C26 C25 C24 C29 0.4(6)
C26 C25 C24 N2 -177.8(4)
O5 C29 C24 C25 -179.3(4)
C28 C29 C24 C25 0.2(6)
O5 C29 C24 N2 -1.1(6)
C28 C29 C24 N2 178.3(4)
C23 N2 C24 C25 -126.4(4)
V1 N2 C24 C25 45.2(5)
C23 N2 C24 C29 55.4(5)
V1 N2 C24 C29 -133.0(3)
C38 C40 C41 C42 0.3(6)
C38 C40 C41 C49 -178.8(4)
C29 O5 C30 C31 -173.6(4)
C41 C40 C38 C37 2.1(6)
C41 C40 C38 C39 -176.2(4)
O3 C14 C13 C18 -172.5(4)
C15 C14 C13 C18 8.7(6)
O3 C14 C13 C12 5.0(6)
C15 C14 C13 C12 -173.7(4)
C24 N2 C23 C15 177.6(4)
V1 N2 C23 C15 6.4(6)
C14 C15 C23 N2 5.4(6)
C16 C15 C23 N2 -172.1(4)
C18 C17 C16 C15 4.1(6)
C19 C17 C16 C15 -174.7(4)
C14 C15 C16 C17 1.1(6)
C23 C15 C16 C17 178.6(3)
V1 O2 C37 C38 0.9(6)
V1 O2 C37 C36 -178.2(3)
C40 C38 C37 O2 177.5(3)
C39 C38 C37 O2 -4.3(6)
C40 C38 C37 C36 -3.3(5)
C39 C38 C37 C36 174.9(3)
C40 C41 C42 C36 -1.5(6)
C49 C41 C42 C36 177.7(4)
C41 C42 C36 C37 0.2(6)
C41 C42 C36 C35 -179.5(4)
O2 C37 C36 C42 -178.7(3)
C38 C37 C36 C42 2.2(5)
O2 C37 C36 C35 1.0(5)
C38 C37 C36 C35 -178.1(3)
C32 C35 C36 C42 114.1(4)
C34 C35 C36 C42 -3.4(5)
C33 C35 C36 C42 -123.6(4)
C32 C35 C36 C37 -65.5(4)
C34 C35 C36 C37 176.9(4)
C33 C35 C36 C37 56.7(5)
C6 N1 C39 C38 -178.9(4)
V1 N1 C39 C38 8.4(6)
C40 C38 C39 N1 177.2(4)
C37 C38 C39 N1 -1.0(6)
C14 C13 C18 C17 -3.8(6)
C12 C13 C18 C17 178.7(4)
C16 C17 C18 C13 -2.7(6)
C19 C17 C18 C13 176.1(4)
C16 C17 C19 C20 -4.6(6)
C18 C17 C19 C20 176.7(4)
C16 C17 C19 C22 -126.3(4)
C18 C17 C19 C22 55.0(5)
C16 C17 C19 C21 114.7(4)
C18 C17 C19 C21 -64.0(5)
C2 O4 C5 C3 3.4(7)
C2 O4 C5 C6 -177.4(4)
O4 C5 C6 C7 -178.6(4)
C3 C5 C6 C7 0.6(7)
O4 C5 C6 N1 1.2(6)
C3 C5 C6 N1 -179.6(4)
C39 N1 C6 C7 -125.0(4)
V1 N1 C6 C7 47.8(5)
C39 N1 C6 C5 55.1(5)
V1 N1 C6 C5 -132.0(4)
C18 C13 C12 C9 -132.1(4)
C14 C13 C12 C9 50.5(6)
C18 C13 C12 C10 106.4(5)
C14 C13 C12 C10 -71.0(5)
C18 C13 C12 C11 -12.5(6)
C14 C13 C12 C11 170.1(4)
C5 C6 C7 C8 -0.5(7)
N1 C6 C7 C8 179.7(4)
C40 C41 C49 C45 -162.3(10)
C42 C41 C49 C45 18.6(11)
C40 C41 C49 C44 143.5(8)
C42 C41 C49 C44 -35.6(9)
C40 C41 C49 C48 3.1(9)
C42 C41 C49 C48 -176.0(7)
C40 C41 C49 C47 -41.0(10)
C42 C41 C49 C47 139.9(8)
C40 C41 C49 C43 78.6(9)
C42 C41 C49 C43 -100.5(8)
C40 C41 C49 C46 -108.6(7)
C42 C41 C49 C46 72.3(8)
C6 C7 C8 C4 0.8(8)
C5 O4 C2 C1 173.2(5)
O4 C5 C3 C4 178.1(5)
C6 C5 C3 C4 -1.0(7)
C7 C8 C4 C3 -1.2(8)
C5 C3 C4 C8 1.4(8)
